data_7119468
loop_
_publ_author_name
'Hu, Fei-Long'
'Wang, Hui-Fang'
'Guo, Dong'
'Zhang, Hui'
'Lang, Jian-Ping'
'Beves, Jonathon E.'

_publ_section_title
;
 Controlled formation of chiral networks and their reversible chiroptical
 switching behaviour by UV/microwave irradiation
;
_journal_issue 51
_journal_name_full 'Chemical Communications'
_journal_page_first 7990
_journal_page_last 7993
_journal_paper_doi 10.1039/c6cc03256g
_journal_volume 52
_journal_year 2016
_chemical_formula_sum 'C36 H26 Cd N2 O4'
_chemical_formula_weight 662.99
_space_group_IT_number 92
_symmetry_cell_setting tetragonal
_symmetry_space_group_name_Hall 'P 4abw 2nw'
_symmetry_space_group_name_H-M 'P 41 21 2'
_atom_sites_solution_hydrogens geom
_atom_sites_solution_primary direct
_atom_sites_solution_secondary difmap
_audit_creation_method SHELXL-97
_audit_update_record
;
2015-10-05 deposited with the CCDC.
2016-05-27 downloaded from the CCDC.
;
_cell_angle_alpha 90.00
_cell_angle_beta 90.00
_cell_angle_gamma 90.00
_cell_formula_units_Z 8
_cell_length_a 14.4171(3)
_cell_length_b 14.4171(3)
_cell_length_c 29.1929(14)
_cell_measurement_reflns_used 7521
_cell_measurement_temperature 296(2)
_cell_measurement_theta_max 22.64
_cell_measurement_theta_min 2.44
_cell_volume 6067.8(3)
_computing_cell_refinement 'Bruker SMART'
_computing_data_collection 'Bruker SMART'
_computing_data_reduction 'Bruker SHELXTL'
_computing_molecular_graphics 'Bruker SHELXTL'
_computing_publication_material 'Bruker SHELXTL'
_computing_structure_refinement 'SHELXL-97 (Sheldrick, 1997)'
_computing_structure_solution 'SHELXS-97 (Sheldrick, 1990)'
_diffrn_ambient_temperature 296(2)
_diffrn_measured_fraction_theta_full 0.998
_diffrn_measured_fraction_theta_max 0.998
_diffrn_measurement_device_type 'CCD area detector'
_diffrn_measurement_method 'phi and omega scans'
_diffrn_radiation_monochromator graphite
_diffrn_radiation_source 'fine-focus sealed tube'
_diffrn_radiation_type MoK\a
_diffrn_radiation_wavelength 0.71073
_diffrn_reflns_av_R_equivalents 0.0641
_diffrn_reflns_av_sigmaI/netI 0.0689
_diffrn_reflns_limit_h_max 9
_diffrn_reflns_limit_h_min -17
_diffrn_reflns_limit_k_max 17
_diffrn_reflns_limit_k_min -17
_diffrn_reflns_limit_l_max 34
_diffrn_reflns_limit_l_min -34
_diffrn_reflns_number 24957
_diffrn_reflns_theta_full 25.01
_diffrn_reflns_theta_max 25.01
_diffrn_reflns_theta_min 2.44
_exptl_absorpt_coefficient_mu 0.762
_exptl_absorpt_correction_T_max 0.8625
_exptl_absorpt_correction_T_min 0.8503
_exptl_absorpt_correction_type multi-scan
_exptl_absorpt_process_details sadabs
_exptl_crystal_colour yellow
_exptl_crystal_density_diffrn 1.451
_exptl_crystal_density_method 'not measured'
_exptl_crystal_description block
_exptl_crystal_F_000 2688
_exptl_crystal_size_max 0.22
_exptl_crystal_size_mid 0.21
_exptl_crystal_size_min 0.20
_refine_diff_density_max 0.848
_refine_diff_density_min -0.489
_refine_diff_density_rms 0.092
_refine_ls_abs_structure_details 'Flack H D (1983), Acta Cryst. A39, 876-881'
_refine_ls_abs_structure_Flack 0.04(7)
_refine_ls_extinction_method none
_refine_ls_goodness_of_fit_ref 1.057
_refine_ls_hydrogen_treatment constr
_refine_ls_matrix_type full
_refine_ls_number_parameters 395
_refine_ls_number_reflns 5349
_refine_ls_number_restraints 805
_refine_ls_restrained_S_all 1.029
_refine_ls_R_factor_all 0.0998
_refine_ls_R_factor_gt 0.0689
_refine_ls_shift/su_max 0.084
_refine_ls_shift/su_mean 0.005
_refine_ls_structure_factor_coef Fsqd
_refine_ls_weighting_details 'calc w=1/[\s^2^(Fo^2^)+(0.0709P)^2^+17.6064P] where P=(Fo^2^+2Fc^2^)/3'
_refine_ls_weighting_scheme calc
_refine_ls_wR_factor_gt 0.1519
_refine_ls_wR_factor_ref 0.1653
_reflns_number_gt 4011
_reflns_number_total 5349
_reflns_threshold_expression >2sigma(I)
_cod_data_source_file c6cc03256g2.cif
_cod_data_source_block 1414982
_cod_original_sg_symbol_H-M P4(1)2(1)2
_cod_database_code 7119468

loop_
_symmetry_equiv_pos_as_xyz
'x, y, z'
'-x, -y, z+1/2'
'-y+1/2, x+1/2, z+1/4'
'y+1/2, -x+1/2, z+3/4'
'-x+1/2, y+1/2, -z+1/4'
'x+1/2, -y+1/2, -z+3/4'
'y, x, -z'
'-y, -x, -z+1/2'

loop_
_atom_site_label
_atom_site_type_symbol
_atom_site_fract_x
_atom_site_fract_y
_atom_site_fract_z
_atom_site_U_iso_or_equiv
_atom_site_adp_type
_atom_site_occupancy
_atom_site_symmetry_multiplicity
_atom_site_calc_flag
_atom_site_refinement_flags
_atom_site_disorder_assembly
_atom_site_disorder_group
Cd1 Cd 0.17371(5) 0.07613(4) 0.05628(2) 0.0477(2) Uani 1 1 d . . .
N1 N 0.2827(5) 0.1927(5) 0.0550(3) 0.0579(18) Uani 1 1 d U . .
N2 N 0.0568(6) -0.0289(6) 0.0616(3) 0.065(2) Uani 1 1 d U . .
O1 O 0.0637(4) 0.1830(5) 0.0276(2) 0.0608(16) Uani 1 1 d . . .
O2 O 0.2686(6) -0.0331(5) 0.0140(2) 0.075(2) Uani 1 1 d . . .
O3 O 0.2550(8) 0.0255(7) 0.1181(3) 0.117(4) Uani 1 1 d . . .
O4 O 0.1689(6) 0.1364(8) 0.1431(3) 0.119(4) Uani 1 1 d . . .
C1 C 0.2603(8) 0.2818(8) 0.0631(4) 0.082(3) Uani 1 1 d U . .
H1 H 0.1991 0.2975 0.0696 0.098 Uiso 1 1 calc R . .
C2 C 0.3279(10) 0.3510(8) 0.0619(5) 0.095(3) Uani 1 1 d U . .
H2 H 0.3118 0.4124 0.0675 0.114 Uiso 1 1 calc R . .
C3 C 0.4148(10) 0.3287(11) 0.0527(5) 0.110(3) Uani 1 1 d U . .
C4 C 0.4371(9) 0.2365(10) 0.0504(5) 0.110(3) Uani 1 1 d U . .
H4 H 0.4986 0.2171 0.0513 0.131 Uiso 1 1 calc R . .
C5 C 0.3687(8) 0.1757(9) 0.0469(4) 0.082(3) Uani 1 1 d U . .
H5 H 0.3842 0.1159 0.0378 0.099 Uiso 1 1 calc R . .
C6 C 0.442(2) 0.437(2) 0.0349(12) 0.112(3) Uani 0.422(12) 1 d PDU . 1
H6 H 0.4012 0.4870 0.0358 0.134 Uiso 0.422(12) 1 calc PR . 1
C7 C 0.5384(19) 0.443(2) 0.0176(13) 0.114(3) Uani 0.422(12) 1 d PDU . 1
H7 H 0.5621 0.4110 -0.0076 0.136 Uiso 0.422(12) 1 calc PR . 1
C6' C 0.5114(18) 0.3761(18) 0.0605(10) 0.112(3) Uani 0.578(12) 1 d PU . 2
H6' H 0.5639 0.3399 0.0651 0.134 Uiso 0.578(12) 1 calc PR . 2
C7' C 0.5170(18) 0.4523(18) 0.0606(10) 0.114(3) Uani 0.578(12) 1 d PU . 2
H7' H 0.4617 0.4827 0.0673 0.136 Uiso 0.578(12) 1 calc PR . 2
C8 C -0.4011(10) -0.4824(11) 0.0519(6) 0.121(4) Uani 1 1 d U . .
C9 C -0.4050(10) -0.4094(11) 0.0801(6) 0.123(4) Uani 1 1 d U . .
H9 H -0.4591 -0.3988 0.0966 0.147 Uiso 1 1 calc R . .
C10 C -0.3314(10) -0.3492(9) 0.0854(6) 0.116(3) Uani 1 1 d U . .
H10 H -0.3341 -0.3024 0.1072 0.139 Uiso 1 1 calc R . .
C11 C -0.2539(9) -0.3585(10) 0.0582(6) 0.114(3) Uani 1 1 d U . .
C12 C -0.2483(10) -0.4352(11) 0.0302(6) 0.123(3) Uani 1 1 d U . .
H12 H -0.1941 -0.4460 0.0137 0.148 Uiso 1 1 calc R . .
C13 C -0.3233(11) -0.4976(10) 0.0260(6) 0.121(4) Uani 1 1 d U . .
H13 H -0.3199 -0.5480 0.0062 0.146 Uiso 1 1 calc R . .
C14 C -0.1711(11) -0.3000(10) 0.0605(6) 0.126(3) Uani 1 1 d U . .
H14 H -0.1157 -0.3267 0.0509 0.152 Uiso 1 1 calc R . .
C15 C -0.1675(11) -0.2221(10) 0.0733(6) 0.120(3) Uani 1 1 d U . .
H15 H -0.2210 -0.1980 0.0866 0.144 Uiso 1 1 calc R . .
C16 C -0.0857(10) -0.1585(10) 0.0703(5) 0.110(3) Uani 1 1 d U . .
C17 C -0.1042(9) -0.0664(10) 0.0651(5) 0.106(3) Uani 1 1 d U . .
H17 H -0.1650 -0.0449 0.0650 0.127 Uiso 1 1 calc R . .
C18 C -0.0317(9) -0.0066(9) 0.0601(5) 0.095(3) Uani 1 1 d U . .
H18 H -0.0460 0.0555 0.0552 0.114 Uiso 1 1 calc R . .
C19 C 0.0763(9) -0.1207(8) 0.0666(4) 0.085(3) Uani 1 1 d U . .
H19 H 0.1379 -0.1395 0.0683 0.102 Uiso 1 1 calc R . .
C20 C 0.0071(9) -0.1868(9) 0.0692(5) 0.098(3) Uani 1 1 d U . .
H20 H 0.0221 -0.2495 0.0701 0.117 Uiso 1 1 calc R . .
C21 C 0.2335(10) 0.0868(10) 0.1458(5) 0.080(3) Uani 1 1 d U . .
C22 C 0.2996(8) 0.0962(8) 0.1866(4) 0.074(3) Uani 1 1 d U . .
C23 C 0.3768(8) 0.0412(8) 0.1880(4) 0.076(3) Uani 1 1 d U . .
H23 H 0.3898 -0.0005 0.1646 0.092 Uiso 1 1 calc R . .
C24 C 0.4343(9) 0.0498(9) 0.2251(4) 0.084(3) Uani 1 1 d U . .
H24 H 0.4853 0.0104 0.2267 0.101 Uiso 1 1 calc R . .
C25 C 0.4225(10) 0.1125(9) 0.2603(4) 0.081(3) Uani 1 1 d U . .
C26 C 0.3443(9) 0.1675(9) 0.2567(4) 0.083(3) Uani 1 1 d U . .
H26 H 0.3330 0.2097 0.2802 0.100 Uiso 1 1 calc R . .
C27 C 0.2806(8) 0.1646(9) 0.2204(4) 0.083(3) Uani 1 1 d U . .
H27 H 0.2299 0.2043 0.2185 0.100 Uiso 1 1 calc R . .
C28 C 0.4764(10) 0.1170(9) 0.3035(5) 0.095(3) Uani 1 1 d U . .
H28 H 0.4597 0.1604 0.3255 0.114 Uiso 1 1 calc R . .
C29 C 0.4623(9) -0.0691(12) -0.1893(5) 0.110(4) Uani 1 1 d U . .
H29 H 0.4460 -0.0294 -0.2131 0.132 Uiso 1 1 calc R . .
C30 C 0.4018(9) -0.0606(11) -0.1451(5) 0.102(3) Uani 1 1 d U . .
C31 C 0.4136(8) -0.1166(9) -0.1073(5) 0.093(3) Uani 1 1 d U . .
H31 H 0.4550 -0.1660 -0.1082 0.112 Uiso 1 1 calc R . .
C32 C 0.3602(8) -0.0976(9) -0.0659(4) 0.088(3) Uani 1 1 d U . .
H32 H 0.3697 -0.1321 -0.0394 0.105 Uiso 1 1 calc R . .
C33 C 0.2952(7) -0.0272(8) -0.0669(4) 0.077(3) Uani 1 1 d U . .
C34 C 0.2847(8) 0.0223(10) -0.1065(4) 0.090(3) Uani 1 1 d U . .
H34 H 0.2389 0.0677 -0.1075 0.109 Uiso 1 1 calc R . .
C35 C 0.3394(9) 0.0085(11) -0.1464(4) 0.101(3) Uani 1 1 d U . .
H35 H 0.3324 0.0456 -0.1722 0.121 Uiso 1 1 calc R . .
C36 C 0.2456(7) 0.0008(8) -0.0236(4) 0.064(2) Uani 1 1 d U . .

loop_
_atom_site_aniso_label
_atom_site_aniso_U_11
_atom_site_aniso_U_22
_atom_site_aniso_U_33
_atom_site_aniso_U_23
_atom_site_aniso_U_13
_atom_site_aniso_U_12
Cd1 0.0518(4) 0.0407(4) 0.0506(3) -0.0086(3) 0.0147(3) -0.0211(3)
N1 0.049(4) 0.048(4) 0.077(4) -0.003(4) 0.016(4) -0.025(3)
N2 0.068(5) 0.051(4) 0.077(5) -0.014(4) 0.030(4) -0.045(4)
O1 0.051(4) 0.057(4) 0.074(4) -0.027(4) 0.016(3) -0.004(3)
O2 0.089(6) 0.068(5) 0.068(5) -0.002(4) 0.014(4) 0.002(4)
O3 0.148(9) 0.096(7) 0.106(7) 0.043(6) -0.045(7) -0.052(7)
O4 0.059(5) 0.178(10) 0.119(7) 0.068(7) 0.009(5) -0.018(6)
C1 0.080(6) 0.056(5) 0.109(6) -0.005(5) 0.006(5) -0.028(5)
C2 0.093(6) 0.072(5) 0.119(6) -0.004(5) -0.003(6) -0.040(5)
C3 0.090(6) 0.102(6) 0.139(6) -0.009(6) 0.005(6) -0.056(5)
C4 0.072(6) 0.108(6) 0.148(7) -0.016(6) 0.004(6) -0.033(5)
C5 0.061(5) 0.073(5) 0.113(6) -0.020(5) 0.009(5) -0.027(5)
C6 0.093(6) 0.098(6) 0.145(6) -0.012(6) -0.003(6) -0.047(6)
C7 0.094(6) 0.102(6) 0.145(7) -0.014(7) -0.003(6) -0.052(6)
C6' 0.093(6) 0.098(6) 0.145(6) -0.012(6) -0.003(6) -0.047(6)
C7' 0.094(6) 0.102(6) 0.145(7) -0.014(7) -0.003(6) -0.052(6)
C8 0.080(7) 0.097(7) 0.187(9) 0.022(7) -0.024(7) -0.054(6)
C9 0.082(7) 0.108(7) 0.179(8) 0.014(7) -0.005(7) -0.052(6)
C10 0.076(6) 0.088(6) 0.182(8) 0.009(6) -0.003(6) -0.047(5)
C11 0.076(6) 0.089(6) 0.176(7) 0.007(6) -0.003(6) -0.051(5)
C12 0.084(6) 0.098(7) 0.186(8) -0.005(7) -0.003(6) -0.043(6)
C13 0.096(7) 0.085(6) 0.184(8) -0.006(7) -0.010(7) -0.043(6)
C14 0.102(6) 0.096(6) 0.180(7) -0.010(6) -0.001(6) -0.047(5)
C15 0.099(6) 0.093(6) 0.169(7) 0.000(6) 0.014(6) -0.048(6)
C16 0.090(6) 0.091(6) 0.149(6) -0.004(6) 0.011(6) -0.048(5)
C17 0.076(6) 0.090(6) 0.151(7) 0.003(6) 0.011(6) -0.036(5)
C18 0.080(6) 0.079(6) 0.126(7) 0.000(6) 0.013(6) -0.045(5)
C19 0.082(6) 0.067(6) 0.106(7) -0.006(5) 0.023(6) -0.030(5)
C20 0.101(6) 0.062(6) 0.131(7) -0.002(5) 0.019(6) -0.032(5)
C21 0.076(6) 0.078(6) 0.085(6) 0.028(5) 0.009(5) -0.019(5)
C22 0.078(6) 0.079(6) 0.066(5) 0.019(5) -0.002(5) 0.015(5)
C23 0.086(6) 0.080(6) 0.064(5) 0.007(5) -0.004(5) 0.010(5)
C24 0.080(6) 0.086(6) 0.087(6) 0.013(5) -0.009(5) 0.019(5)
C25 0.096(6) 0.085(6) 0.062(5) 0.013(5) -0.018(6) 0.007(5)
C26 0.097(6) 0.078(6) 0.074(5) 0.009(5) 0.007(5) 0.006(5)
C27 0.084(6) 0.085(6) 0.080(5) 0.025(5) 0.001(5) 0.014(5)
C28 0.104(7) 0.080(7) 0.101(7) 0.030(6) -0.014(7) 0.023(6)
C29 0.082(7) 0.149(9) 0.098(7) -0.043(7) 0.002(6) 0.024(7)
C30 0.077(6) 0.131(8) 0.097(6) -0.047(6) 0.011(6) 0.008(6)
C31 0.062(6) 0.104(7) 0.114(7) -0.048(6) 0.011(6) 0.026(5)
C32 0.063(5) 0.095(7) 0.105(6) -0.034(6) 0.022(5) 0.004(5)
C33 0.056(5) 0.087(6) 0.087(6) -0.040(5) 0.008(5) 0.006(5)
C34 0.061(5) 0.125(7) 0.086(6) -0.042(6) 0.011(5) 0.012(5)
C35 0.071(6) 0.137(7) 0.094(6) -0.031(6) 0.006(6) 0.021(6)
C36 0.039(5) 0.061(6) 0.093(6) -0.032(5) 0.028(5) -0.014(4)

loop_
_atom_type_symbol
_atom_type_description
_atom_type_scat_dispersion_real
_atom_type_scat_dispersion_imag
_atom_type_scat_source
C C 0.0033 0.0016 'International Tables Vol C Tables 4.2.6.8 and 6.1.1.4'
H H 0.0000 0.0000 'International Tables Vol C Tables 4.2.6.8 and 6.1.1.4'
N N 0.0061 0.0033 'International Tables Vol C Tables 4.2.6.8 and 6.1.1.4'
O O 0.0106 0.0060 'International Tables Vol C Tables 4.2.6.8 and 6.1.1.4'
Cd Cd -0.8075 1.2024 'International Tables Vol C Tables 4.2.6.8 and 6.1.1.4'

loop_
_geom_angle_atom_site_label_1
_geom_angle_atom_site_label_2
_geom_angle_atom_site_label_3
_geom_angle
_geom_angle_site_symmetry_1
_geom_angle_site_symmetry_3
N2 Cd1 O3 96.5(3) . .
N2 Cd1 N1 174.2(3) . .
O3 Cd1 N1 84.0(3) . .
N2 Cd1 O1 87.8(3) . .
O3 Cd1 O1 146.8(4) . .
N1 Cd1 O1 88.6(3) . .
N2 Cd1 O2 91.2(3) . .
O3 Cd1 O2 84.5(4) . .
N1 Cd1 O2 94.6(3) . .
O1 Cd1 O2 128.4(2) . .
N2 Cd1 O1 93.5(3) . 7
O3 Cd1 O1 137.7(4) . 7
N1 Cd1 O1 90.0(2) . 7
O1 Cd1 O1 74.4(2) . 7
O2 Cd1 O1 54.2(2) . 7
N2 Cd1 C21 101.8(3) . .
O3 Cd1 C21 26.3(4) . .
N1 Cd1 C21 76.2(3) . .
O1 Cd1 C21 120.6(4) . .
O2 Cd1 C21 110.0(4) . .
O1 Cd1 C21 158.6(3) 7 .
C5 N1 C1 116.4(9) . .
C5 N1 Cd1 121.5(8) . .
C1 N1 Cd1 122.1(7) . .
C18 N2 C19 116.2(8) . .
C18 N2 Cd1 123.6(8) . .
C19 N2 Cd1 120.1(8) . .
C36 O1 Cd1 164.5(7) 7 .
C36 O1 Cd1 89.9(6) 7 7
Cd1 O1 Cd1 105.6(2) . 7
C36 O2 Cd1 92.4(6) . .
C21 O3 Cd1 99.1(9) . .
N1 C1 C2 120.7(11) . .
C3 C2 C1 119.7(13) . .
C2 C3 C4 117.9(11) . .
C2 C3 C6' 135.0(16) . .
C4 C3 C6' 102.8(16) . .
C2 C3 C6 93.3(15) . .
C4 C3 C6 145.8(16) . .
C6' C3 C6 55.8(15) . .
C5 C4 C3 118.2(14) . .
N1 C5 C4 125.4(13) . .
C7 C6 C3 112(3) . .
C6 C7 C8 108(2) . 1_665
C7' C6' C3 120(3) . .
C6' C7' C8 132(3) . 1_665
C9 C8 C13 119.9(12) . .
C9 C8 C7' 110.4(18) . 1_445
C13 C8 C7' 128.7(18) . 1_445
C9 C8 C7 146.6(18) . 1_445
C13 C8 C7 89.7(16) . 1_445
C7' C8 C7 46.9(14) 1_445 1_445
C8 C9 C10 122.1(17) . .
C9 C10 C11 119.9(16) . .
C12 C11 C10 117.9(11) . .
C12 C11 C14 116.3(15) . .
C10 C11 C14 125.4(15) . .
C11 C12 C13 121.2(16) . .
C8 C13 C12 118.5(16) . .
C15 C14 C11 126.7(17) . .
C14 C15 C16 126.7(17) . .
C17 C16 C20 118.0(11) . .
C17 C16 C15 116.7(14) . .
C20 C16 C15 125.2(14) . .
C16 C17 C18 118.6(14) . .
N2 C18 C17 125.8(13) . .
N2 C19 C20 121.8(13) . .
C19 C20 C16 119.4(13) . .
O4 C21 O3 126.1(15) . .
O4 C21 C22 119.4(15) . .
O3 C21 C22 114.5(13) . .
O4 C21 Cd1 73.9(9) . .
O3 C21 Cd1 54.6(7) . .
C22 C21 Cd1 159.6(9) . .
C23 C22 C27 122.6(12) . .
C23 C22 C21 118.6(12) . .
C27 C22 C21 118.8(11) . .
C22 C23 C24 117.6(12) . .
C23 C24 C25 125.0(12) . .
C24 C25 C26 114.9(12) . .
C24 C25 C28 126.7(12) . .
C26 C25 C28 117.8(12) . .
C25 C26 C27 125.0(13) . .
C26 C27 C22 114.8(11) . .
C29 C28 C25 122.4(17) 2_655 .
C28 C29 C30 129.2(18) 2_654 .
C35 C30 C31 122.6(13) . .
C35 C30 C29 114.2(15) . .
C31 C30 C29 123.1(13) . .
C30 C31 C32 119.2(11) . .
C33 C32 C31 118.6(13) . .
C34 C33 C32 118.4(11) . .
C34 C33 C36 121.2(11) . .
C32 C33 C36 120.0(12) . .
C33 C34 C35 123.9(13) . .
C30 C35 C34 117.0(14) . .
O2 C36 O1 123.0(9) . 7
O2 C36 C33 120.5(10) . .
O1 C36 C33 116.4(11) 7 .

loop_
_geom_bond_atom_site_label_1
_geom_bond_atom_site_label_2
_geom_bond_distance
_geom_bond_site_symmetry_2
Cd1 N2 2.271(6) .
Cd1 O3 2.274(9) .
Cd1 N1 2.301(6) .
Cd1 O1 2.365(7) .
Cd1 O2 2.424(7) .
Cd1 O1 2.459(6) 7
Cd1 C21 2.756(14) .
N1 C5 1.287(13) .
N1 C1 1.346(13) .
N2 C18 1.316(15) .
N2 C19 1.361(14) .
O1 C36 1.285(12) 7
O1 Cd1 2.459(6) 7
O2 C36 1.246(13) .
O3 C21 1.237(15) .
O4 C21 1.176(15) .
C1 C2 1.394(14) .
C2 C3 1.322(18) .
C3 C4 1.37(2) .
C3 C6' 1.57(2) .
C3 C6 1.69(3) .
C4 C5 1.322(15) .
C6 C7 1.481(19) .
C7 C8 1.71(3) 1_665
C6' C7' 1.10(3) .
C7' C8 1.53(2) 1_665
C8 C9 1.34(2) .
C8 C13 1.37(2) .
C8 C7' 1.53(2) 1_445
C8 C7 1.71(3) 1_445
C9 C10 1.379(16) .
C10 C11 1.38(2) .
C11 C12 1.38(2) .
C11 C14 1.463(16) .
C12 C13 1.413(16) .
C14 C15 1.186(17) .
C15 C16 1.497(17) .
C16 C17 1.362(19) .
C16 C20 1.399(19) .
C17 C18 1.364(15) .
C19 C20 1.381(15) .
C21 C22 1.532(17) .
C22 C23 1.367(16) .
C22 C27 1.421(16) .
C23 C24 1.371(16) .
C24 C25 1.378(16) .
C25 C26 1.383(15) .
C25 C28 1.482(17) .
C26 C27 1.404(15) .
C28 C29 1.141(17) 2_655
C29 C28 1.141(17) 2_654
C29 C30 1.562(18) .
C30 C35 1.342(19) .
C30 C31 1.379(19) .
C31 C32 1.458(16) .
C32 C33 1.382(15) .
C33 C34 1.368(16) .
C33 C36 1.508(14) .
C34 C35 1.419(15) .
C36 O1 1.285(12) 7
